data_4026647
loop_
_publ_author_name
'Yonghao Zheng'
'Andrei S. Batsanov'
'Vygintas Jankus'
'Fernando B. Dias'
'Martin R. Bryce'
'Andrew P. Monkman'

_publ_contact_author 'Andrei S.Batsanov'
_publ_contact_author_email a.s.batsanov@durham.ac.uk
_publ_section_title
;
 Bipolar Molecules with High Triplet Energies: Synthesis, Photophysical,
 and Structural Properties
;
_journal_name_full 'Journal of Organic Chemistry'
_journal_page_first 8300
_journal_page_last 8310
_journal_paper_doi 10.1021/jo201488v
_journal_volume 76
_journal_year 2011
_chemical_formula_moiety 'C21 H15 N3 O'
_chemical_formula_sum 'C21 H15 N3 O'
_chemical_formula_weight 325.36
_chemical_melting_point 476.5(5)
_chemical_name_systematic ' 2-{4-(9H-carbazol-9-yl)phenyl}-5-methyl-1,3,4-oxadiazole'
_space_group_IT_number 14
_symmetry_cell_setting monoclinic
_symmetry_space_group_name_Hall '-P 2ybc'
_symmetry_space_group_name_H-M 'P 1 21/c 1'
_atom_sites_solution_hydrogens geom
_atom_sites_solution_primary direct
_atom_sites_solution_secondary difmap
_audit_creation_method SHELXL-97
_cell_angle_alpha 90.00
_cell_angle_beta 99.235(11)
_cell_angle_gamma 90.00
_cell_formula_units_Z 4
_cell_length_a 8.1023(12)
_cell_length_b 28.568(5)
_cell_length_c 7.1293(11)
_cell_measurement_reflns_used 7234
_cell_measurement_temperature 120(2)
_cell_measurement_theta_max 29.77
_cell_measurement_theta_min 2.55
_cell_volume 1628.8(5)
_computing_cell_refinement 'SAINT version 7.46A (Bruker, 2007)'
_computing_data_collection 'SMART version 5.049 (Bruker, 1998)'
_computing_data_reduction 'SAINT version 7.46A (Bruker, 2007)'
_computing_molecular_graphics
;
 OLEX2: a complete structure solution, refinement and analysis program.
 Dolomanov et al., J. Appl. Cryst. (2009). 42, 339-341
;
_computing_publication_material
;
 OLEX2: a complete structure solution, refinement and analysis program.
 Dolomanov et al., J. Appl. Cryst. (2009). 42, 339-341
;
_computing_structure_refinement 'SHELXTL version 6.14 (Bruker, 2003)'
_computing_structure_solution 'SHELXTL version 6.14 (Bruker, 2003)'
_diffrn_ambient_temperature 120(2)
_diffrn_detector_area_resol_mean 8.0
_diffrn_measured_fraction_theta_full 1.000
_diffrn_measured_fraction_theta_max 1.000
_diffrn_measurement_device_type 'Siemens SMART 1000 CCD area detector'
_diffrn_measurement_method '\w scans'
_diffrn_orient_matrix_UB_11 -0.019768
_diffrn_orient_matrix_UB_12 -0.03204
_diffrn_orient_matrix_UB_13 0.043668
_diffrn_orient_matrix_UB_21 0.00547
_diffrn_orient_matrix_UB_22 0.013144
_diffrn_orient_matrix_UB_23 0.114865
_diffrn_orient_matrix_UB_31 -0.140084
_diffrn_orient_matrix_UB_32 0.004877
_diffrn_orient_matrix_UB_33 -0.022036
_diffrn_radiation_monochromator Parallel,graphite
_diffrn_radiation_source 'fine-focus sealed tube'
_diffrn_radiation_type 'Mo K\a'
_diffrn_radiation_wavelength 0.71073
_diffrn_reflns_av_R_equivalents 0.0425
_diffrn_reflns_av_sigmaI/netI 0.0360
_diffrn_reflns_limit_h_max 11
_diffrn_reflns_limit_h_min -11
_diffrn_reflns_limit_k_max 38
_diffrn_reflns_limit_k_min -38
_diffrn_reflns_limit_l_max 9
_diffrn_reflns_limit_l_min -9
_diffrn_reflns_number 19154
_diffrn_reflns_theta_full 29.00
_diffrn_reflns_theta_max 29.00
_diffrn_reflns_theta_min 1.43
_diffrn_source_current 35.0
_diffrn_source_power 1.75
_diffrn_source_voltage 50.0
_diffrn_standards_number 0
_exptl_absorpt_coefficient_mu 0.084
_exptl_absorpt_correction_type none
_exptl_crystal_colour colourless
_exptl_crystal_colour_primary colourless
_exptl_crystal_density_diffrn 1.327
_exptl_crystal_description tablet
_exptl_crystal_F_000 680
_exptl_crystal_size_max 0.37
_exptl_crystal_size_mid 0.2
_exptl_crystal_size_min 0.12
_refine_diff_density_max 0.306
_refine_diff_density_min -0.200
_refine_diff_density_rms 0.045
_refine_ls_extinction_method none
_refine_ls_goodness_of_fit_ref 1.032
_refine_ls_hydrogen_treatment refall
_refine_ls_matrix_type full
_refine_ls_number_parameters 286
_refine_ls_number_reflns 4330
_refine_ls_number_restraints 0
_refine_ls_restrained_S_all 1.032
_refine_ls_R_factor_all 0.0617
_refine_ls_R_factor_gt 0.0439
_refine_ls_shift/su_max 0.001
_refine_ls_shift/su_mean 0.000
_refine_ls_structure_factor_coef Fsqd
_refine_ls_weighting_details
;
calc w=1/[\s^2^(Fo^2^)+(0.0462P)^2^+0.6193P] where P=(Fo^2^+2Fc^2^)/3
;
_refine_ls_weighting_scheme calc
_refine_ls_wR_factor_gt 0.1007
_refine_ls_wR_factor_ref 0.1096
_reflns_number_gt 3368
_reflns_number_total 4330
_reflns_threshold_expression I>2\s(I)
_cod_data_source_file jo201488v_si_002_1.cif
_cod_data_source_block 7a
_cod_original_cell_volume 1628.8(4)
_cod_database_code 4026647

loop_
_symmetry_equiv_pos_as_xyz
'x, y, z'
'-x, y+1/2, -z+1/2'
'-x, -y, -z'
'x, -y-1/2, z-1/2'

loop_
_atom_site_label
_atom_site_type_symbol
_atom_site_fract_x
_atom_site_fract_y
_atom_site_fract_z
_atom_site_U_iso_or_equiv
_atom_site_adp_type
_atom_site_occupancy
_atom_site_symmetry_multiplicity
_atom_site_calc_flag
O O 0.81785(12) 0.47302(3) 0.22827(13) 0.0213(2) Uani 1 1 d
N1 N 0.82910(14) 0.47277(4) -0.07922(16) 0.0216(2) Uani 1 1 d
N2 N 0.73003(14) 0.51105(4) -0.03869(16) 0.0213(2) Uani 1 1 d
N3 N 0.39682(13) 0.63474(4) 0.57275(15) 0.0187(2) Uani 1 1 d
C1 C 0.87681(16) 0.45203(5) 0.07996(19) 0.0200(3) Uani 1 1 d
C2 C 0.72820(15) 0.50966(4) 0.14225(18) 0.0174(3) Uani 1 1 d
C3 C 0.64599(15) 0.54185(4) 0.25681(18) 0.0176(3) Uani 1 1 d
C4 C 0.66057(17) 0.53664(5) 0.45314(19) 0.0202(3) Uani 1 1 d
H4 H 0.7269(18) 0.5117(6) 0.516(2) 0.021(4) Uiso 1 1 d
C5 C 0.57779(17) 0.56726(5) 0.55718(18) 0.0201(3) Uani 1 1 d
H5 H 0.5827(18) 0.5631(5) 0.692(2) 0.018(4) Uiso 1 1 d
C6 C 0.48275(15) 0.60357(5) 0.46622(18) 0.0178(3) Uani 1 1 d
C7 C 0.47086(16) 0.60970(5) 0.27042(19) 0.0191(3) Uani 1 1 d
H7 H 0.4057(18) 0.6363(5) 0.208(2) 0.017(4) Uiso 1 1 d
C8 C 0.55056(16) 0.57858(5) 0.16643(19) 0.0186(3) Uani 1 1 d
H8 H 0.539(2) 0.5828(6) 0.026(2) 0.029(4) Uiso 1 1 d
C9 C 0.46902(16) 0.66204(4) 0.72623(18) 0.0175(3) Uani 1 1 d
C10 C 0.63514(16) 0.66373(5) 0.81577(18) 0.0197(3) Uani 1 1 d
H10 H 0.722(2) 0.6432(6) 0.776(2) 0.024(4) Uiso 1 1 d
C11 C 0.67496(17) 0.69521(5) 0.96439(19) 0.0226(3) Uani 1 1 d
H11 H 0.793(2) 0.6974(6) 1.028(2) 0.026(4) Uiso 1 1 d
C12 C 0.55351(18) 0.72397(5) 1.0238(2) 0.0242(3) Uani 1 1 d
H12 H 0.585(2) 0.7457(6) 1.127(2) 0.034(5) Uiso 1 1 d
C13 C 0.38918(18) 0.72271(5) 0.9322(2) 0.0229(3) Uani 1 1 d
H13 H 0.3056(19) 0.7437(6) 0.971(2) 0.025(4) Uiso 1 1 d
C14 C 0.34592(16) 0.69184(5) 0.78069(18) 0.0185(3) Uani 1 1 d
C15 C 0.19260(16) 0.68272(5) 0.65130(19) 0.0189(3) Uani 1 1 d
C16 C 0.03057(17) 0.70122(5) 0.6308(2) 0.0234(3) Uani 1 1 d
H16 H 0.006(2) 0.7262(6) 0.716(2) 0.031(4) Uiso 1 1 d
C17 C -0.09114(17) 0.68302(5) 0.4912(2) 0.0255(3) Uani 1 1 d
H17 H -0.207(2) 0.6955(6) 0.472(2) 0.031(4) Uiso 1 1 d
C18 C -0.05453(17) 0.64597(5) 0.3759(2) 0.0256(3) Uani 1 1 d
H18 H -0.145(2) 0.6326(6) 0.286(2) 0.030(4) Uiso 1 1 d
C19 C 0.10515(17) 0.62723(5) 0.3914(2) 0.0223(3) Uani 1 1 d
H19 H 0.131(2) 0.6008(6) 0.312(2) 0.028(4) Uiso 1 1 d
C20 C 0.22832(16) 0.64701(5) 0.52723(18) 0.0185(3) Uani 1 1 d
C21 C 0.9848(2) 0.41032(6) 0.1208(2) 0.0282(3) Uani 1 1 d
H21A H 0.922(3) 0.3828(9) 0.128(4) 0.077(8) Uiso 1 1 d
H21B H 1.046(2) 0.4046(7) 0.016(3) 0.049(6) Uiso 1 1 d
H21C H 1.058(3) 0.4143(9) 0.232(4) 0.082(8) Uiso 1 1 d

loop_
_atom_site_aniso_label
_atom_site_aniso_U_11
_atom_site_aniso_U_22
_atom_site_aniso_U_33
_atom_site_aniso_U_23
_atom_site_aniso_U_13
_atom_site_aniso_U_12
O 0.0257(5) 0.0199(5) 0.0188(5) 0.0022(4) 0.0057(4) 0.0056(4)
N1 0.0217(5) 0.0222(6) 0.0208(6) -0.0022(5) 0.0033(4) 0.0024(4)
N2 0.0227(5) 0.0218(6) 0.0194(5) -0.0017(5) 0.0027(4) 0.0043(4)
N3 0.0169(5) 0.0203(6) 0.0183(5) -0.0031(4) 0.0005(4) 0.0029(4)
C1 0.0208(6) 0.0192(6) 0.0209(6) -0.0022(5) 0.0063(5) -0.0010(5)
C2 0.0176(6) 0.0158(6) 0.0183(6) 0.0010(5) 0.0011(5) -0.0004(5)
C3 0.0173(6) 0.0158(6) 0.0197(6) -0.0013(5) 0.0030(5) -0.0010(5)
C4 0.0234(6) 0.0174(6) 0.0191(6) 0.0012(5) 0.0012(5) 0.0031(5)
C5 0.0250(6) 0.0209(6) 0.0141(6) -0.0001(5) 0.0019(5) 0.0007(5)
C6 0.0162(6) 0.0177(6) 0.0190(6) -0.0030(5) 0.0016(5) 0.0000(5)
C7 0.0188(6) 0.0174(6) 0.0203(6) 0.0017(5) 0.0012(5) 0.0018(5)
C8 0.0201(6) 0.0195(6) 0.0160(6) 0.0011(5) 0.0021(5) -0.0005(5)
C9 0.0221(6) 0.0151(6) 0.0153(6) 0.0002(5) 0.0033(5) -0.0008(5)
C10 0.0214(6) 0.0193(6) 0.0181(6) 0.0019(5) 0.0020(5) 0.0021(5)
C11 0.0248(7) 0.0215(7) 0.0199(7) 0.0021(5) -0.0011(5) -0.0030(5)
C12 0.0335(8) 0.0207(7) 0.0179(6) -0.0030(5) 0.0028(5) -0.0031(6)
C13 0.0282(7) 0.0200(7) 0.0217(7) -0.0017(5) 0.0080(5) 0.0010(5)
C14 0.0202(6) 0.0172(6) 0.0186(6) 0.0016(5) 0.0049(5) 0.0000(5)
C15 0.0208(6) 0.0177(6) 0.0191(6) 0.0026(5) 0.0057(5) 0.0002(5)
C16 0.0230(7) 0.0223(7) 0.0263(7) 0.0032(6) 0.0082(5) 0.0033(5)
C17 0.0178(6) 0.0289(7) 0.0302(8) 0.0065(6) 0.0051(5) 0.0033(5)
C18 0.0200(6) 0.0307(8) 0.0247(7) 0.0043(6) -0.0001(5) -0.0018(6)
C19 0.0212(6) 0.0239(7) 0.0212(7) -0.0006(6) 0.0018(5) -0.0004(5)
C20 0.0181(6) 0.0189(6) 0.0186(6) 0.0030(5) 0.0033(5) 0.0013(5)
C21 0.0349(8) 0.0234(8) 0.0282(8) 0.0035(6) 0.0108(7) 0.0096(6)

loop_
_atom_type_symbol
_atom_type_description
_atom_type_scat_dispersion_real
_atom_type_scat_dispersion_imag
_atom_type_scat_source
C C 0.0033 0.0016 'International Tables Vol C Tables 4.2.6.8 and 6.1.1.4'
H H 0.0000 0.0000 'International Tables Vol C Tables 4.2.6.8 and 6.1.1.4'
N N 0.0061 0.0033 'International Tables Vol C Tables 4.2.6.8 and 6.1.1.4'
O O 0.0106 0.0060 'International Tables Vol C Tables 4.2.6.8 and 6.1.1.4'

loop_
_geom_angle_atom_site_label_1
_geom_angle_atom_site_label_2
_geom_angle_atom_site_label_3
_geom_angle
C2 O C1 102.48(10)
C1 N1 N2 106.06(11)
C2 N2 N1 106.14(11)
C9 N3 C20 108.27(10)
C9 N3 C6 126.13(11)
C20 N3 C6 125.24(11)
N1 C1 O 112.87(12)
N1 C1 C21 129.09(13)
O C1 C21 118.04(12)
N2 C2 O 112.46(11)
N2 C2 C3 128.18(12)
O C2 C3 119.36(11)
C4 C3 C8 119.64(12)
C4 C3 C2 121.46(12)
C8 C3 C2 118.90(12)
C5 C4 C3 119.95(12)
C5 C4 H4 120.2(9)
C3 C4 H4 119.8(9)
C4 C5 C6 120.04(12)
C4 C5 H5 120.7(9)
C6 C5 H5 119.2(9)
C5 C6 C7 120.34(12)
C5 C6 N3 120.02(12)
C7 C6 N3 119.64(12)
C8 C7 C6 119.54(12)
C8 C7 H7 121.0(9)
C6 C7 H7 119.5(9)
C7 C8 C3 120.46(12)
C7 C8 H8 119.1(9)
C3 C8 H8 120.5(9)
N3 C9 C10 129.15(12)
N3 C9 C14 109.10(11)
C10 C9 C14 121.70(12)
C11 C10 C9 117.45(12)
C11 C10 H10 120.8(9)
C9 C10 H10 121.8(9)
C10 C11 C12 121.54(13)
C10 C11 H11 118.6(9)
C12 C11 H11 119.8(9)
C13 C12 C11 120.75(13)
C13 C12 H12 119.7(10)
C11 C12 H12 119.5(11)
C12 C13 C14 118.96(13)
C12 C13 H13 120.5(9)
C14 C13 H13 120.5(10)
C13 C14 C9 119.55(12)
C13 C14 C15 133.69(12)
C9 C14 C15 106.75(11)
C16 C15 C20 119.38(12)
C16 C15 C14 133.86(13)
C20 C15 C14 106.77(11)
C17 C16 C15 118.73(13)
C17 C16 H16 121.7(10)
C15 C16 H16 119.5(10)
C16 C17 C18 120.79(13)
C16 C17 H17 120.8(10)
C18 C17 H17 118.4(10)
C19 C18 C17 121.82(14)
C19 C18 H18 119.8(10)
C17 C18 H18 118.3(10)
C18 C19 C20 116.94(13)
C18 C19 H19 122.2(10)
C20 C19 H19 120.8(10)
C19 C20 N3 128.60(12)
C19 C20 C15 122.21(12)
N3 C20 C15 109.10(11)
C1 C21 H21A 112.0(15)
C1 C21 H21B 110.1(12)
H21A C21 H21B 104.5(19)
C1 C21 H21C 110.6(16)
H21A C21 H21C 110(2)
H21B C21 H21C 109.9(19)

loop_
_geom_bond_atom_site_label_1
_geom_bond_atom_site_label_2
_geom_bond_distance
O C2 1.3626(15)
O C1 1.3667(16)
N1 C1 1.2835(18)
N1 N2 1.4137(16)
N2 C2 1.2930(17)
N3 C9 1.3937(17)
N3 C20 1.3964(16)
N3 C6 1.4228(16)
C1 C21 1.480(2)
C2 C3 1.4598(18)
C3 C4 1.3936(18)
C3 C8 1.3980(18)
C4 C5 1.3876(19)
C4 H4 0.958(16)
C5 C6 1.3889(18)
C5 H5 0.965(15)
C6 C7 1.3948(18)
C7 C8 1.3821(18)
C7 H7 0.990(15)
C8 H8 1.000(17)
C9 C10 1.3948(18)
C9 C14 1.4122(18)
C10 C11 1.3877(19)
C10 H10 0.992(16)
C11 C12 1.399(2)
C11 H11 0.996(16)
C12 C13 1.386(2)
C12 H12 0.963(18)
C13 C14 1.3949(19)
C13 H13 0.976(16)
C14 C15 1.4471(18)
C15 C16 1.4010(18)
C15 C20 1.4103(18)
C16 C17 1.385(2)
C16 H16 0.979(17)
C17 C18 1.401(2)
C17 H17 0.995(17)
C18 C19 1.388(2)
C18 H18 0.974(17)
C19 C20 1.3940(19)
C19 H19 0.986(17)
C21 H21A 0.94(3)
C21 H21B 0.97(2)
C21 H21C 0.92(3)

loop_
_cod_related_entry_id
_cod_related_entry_database
_cod_related_entry_code
1 ChemSpider 30659415
